data_4315097
loop_
_publ_author_name
'Kenneth Yin Zhang'
'Steve Po-Yam Li'
'Nianyong Zhu'
'Iyana Wai-Shan Or'
'Maggie Shau-Ha Cheung'
'Yun-Wah Lam'
'Kenneth Kam-Wing Lo'

_publ_section_title
;
 Structure, Photophysical and Electrochemical Properties, Biomolecular
 Interactions, and Intracellular Uptake of Luminescent Cyclometalated
 Iridium(III) Dipyridoquinoxaline Complexes
;
_journal_name_full 'Inorganic Chemistry'
_journal_page_first 2530
_journal_page_last 2540
_journal_paper_doi 10.1021/ic902465b
_journal_volume 49
_journal_year 2010
_chemical_formula_moiety 'C47 H34 F6 Ir N6 O P'
_chemical_formula_sum 'C47 H34 F6 Ir N6 O P'
_chemical_formula_weight 1035.97
_chemical_name_systematic
;
 ?
;
_space_group_IT_number 14
_symmetry_cell_setting monoclinic
_symmetry_space_group_name_Hall '-P 2yn'
_symmetry_space_group_name_H-M 'P 1 21/n 1'
_atom_sites_solution_hydrogens geom
_atom_sites_solution_primary direct
_atom_sites_solution_secondary difmap
_audit_creation_method SHELXL-97
_cell_angle_alpha 90.00
_cell_angle_beta 97.65(3)
_cell_angle_gamma 90.00
_cell_formula_units_Z 4
_cell_length_a 11.984(2)
_cell_length_b 15.626(3)
_cell_length_c 22.597(5)
_cell_measurement_reflns_used 0
_cell_measurement_temperature 301(2)
_cell_measurement_theta_max 0
_cell_measurement_theta_min 0
_cell_volume 4193.9(14)
_computing_cell_refinement Scalepack
_computing_data_collection Marcontrol
_computing_data_reduction Denzo
_computing_molecular_graphics 'Ortep-3 for Windows (Farrugia, 1997)'
_computing_publication_material 'WinGX publication routines (Farrugia, 1999)'
_computing_structure_refinement 'SHELXL-97 (Sheldrick, 1997)'
_computing_structure_solution 'SHELXS-97 (Sheldrick, 1997)'
_diffrn_ambient_temperature 301(2)
_diffrn_measured_fraction_theta_full 0.898
_diffrn_measured_fraction_theta_max 0.898
_diffrn_measurement_device_type 'marresearch IPDS mar300'
_diffrn_measurement_method Oscillation
_diffrn_radiation_monochromator graphite
_diffrn_radiation_source 'fine-focus sealed tube'
_diffrn_radiation_type MoK\a
_diffrn_radiation_wavelength 0.71073
_diffrn_reflns_av_R_equivalents 0.0729
_diffrn_reflns_av_sigmaI/netI 0.1369
_diffrn_reflns_limit_h_max 14
_diffrn_reflns_limit_h_min -14
_diffrn_reflns_limit_k_max 17
_diffrn_reflns_limit_k_min -16
_diffrn_reflns_limit_l_max 27
_diffrn_reflns_limit_l_min -27
_diffrn_reflns_number 22102
_diffrn_reflns_theta_full 25.49
_diffrn_reflns_theta_max 25.49
_diffrn_reflns_theta_min 1.59
_exptl_absorpt_coefficient_mu 3.293
_exptl_absorpt_correction_type none
_exptl_crystal_colour orange
_exptl_crystal_density_diffrn 1.641
_exptl_crystal_density_method 'not measured'
_exptl_crystal_description prism
_exptl_crystal_F_000 2048
_exptl_crystal_size_max 0.5
_exptl_crystal_size_mid 0.15
_exptl_crystal_size_min 0.1
_refine_diff_density_max 0.964
_refine_diff_density_min -1.048
_refine_diff_density_rms 0.108
_refine_ls_extinction_method none
_refine_ls_goodness_of_fit_ref 0.811
_refine_ls_hydrogen_treatment constr
_refine_ls_matrix_type full
_refine_ls_number_parameters 539
_refine_ls_number_reflns 7007
_refine_ls_number_restraints 3
_refine_ls_restrained_S_all 0.811
_refine_ls_R_factor_all 0.0830
_refine_ls_R_factor_gt 0.0406
_refine_ls_shift/su_max 0.002
_refine_ls_shift/su_mean 0.000
_refine_ls_structure_factor_coef Fsqd
_refine_ls_weighting_details 'calc w=1/[\s^2^(Fo^2^)+(0.0000P)^2^+0.0000P] where P=(Fo^2^+2Fc^2^)/3'
_refine_ls_weighting_scheme calc
_refine_ls_wR_factor_gt 0.0875
_refine_ls_wR_factor_ref 0.0954
_reflns_number_gt 4050
_reflns_number_total 7007
_reflns_threshold_expression >2sigma(I)
_cod_data_source_file ic902465b_si_001.cif
_cod_data_source_block mar1593
_cod_database_code 4315097

loop_
_symmetry_equiv_pos_as_xyz
'x, y, z'
'-x+1/2, y+1/2, -z+1/2'
'-x, -y, -z'
'x-1/2, -y-1/2, z-1/2'

loop_
_atom_site_label
_atom_site_type_symbol
_atom_site_fract_x
_atom_site_fract_y
_atom_site_fract_z
_atom_site_U_iso_or_equiv
_atom_site_adp_type
_atom_site_occupancy
_atom_site_symmetry_multiplicity
_atom_site_calc_flag
_atom_site_refinement_flags
_atom_site_disorder_assembly
_atom_site_disorder_group
Ir1 Ir 0.22642(3) 0.671838(16) 0.181580(12) 0.04112(11) Uani 1 1 d . . .
N1 N 0.1418(5) 0.7750(3) 0.2240(3) 0.0424(15) Uani 1 1 d . . .
N2 N 0.1409(5) 0.7466(3) 0.1073(2) 0.0379(14) Uani 1 1 d . . .
N3 N -0.1271(7) 1.0015(4) 0.1823(3) 0.076(2) Uani 1 1 d . . .
N4 N -0.1315(7) 0.9702(4) 0.0595(3) 0.075(2) Uani 1 1 d . . .
N5 N 0.3728(5) 0.7407(4) 0.2115(3) 0.0488(16) Uani 1 1 d . . .
N6 N 0.0943(5) 0.5870(3) 0.1532(3) 0.0460(15) Uani 1 1 d . . .
C1 C 0.1506(7) 0.7915(5) 0.2820(3) 0.053(2) Uani 1 1 d . . .
H1 H 0.1984 0.7579 0.3082 0.064 Uiso 1 1 calc R . .
C2 C 0.0917(8) 0.8563(5) 0.3048(4) 0.068(2) Uani 1 1 d . . .
H2 H 0.1016 0.8670 0.3457 0.082 Uiso 1 1 calc R . .
C3 C 0.0190(8) 0.9050(5) 0.2675(4) 0.067(3) Uani 1 1 d . . .
H3 H -0.0241 0.9470 0.2827 0.081 Uiso 1 1 calc R . .
C4 C 0.0100(7) 0.8910(5) 0.2064(4) 0.052(2) Uani 1 1 d . . .
C5 C 0.0740(6) 0.8261(4) 0.1861(3) 0.0421(16) Uani 1 1 d . . .
C6 C 0.0720(6) 0.8087(4) 0.1231(3) 0.0414(18) Uani 1 1 d . . .
C7 C 0.0029(7) 0.8559(4) 0.0809(3) 0.0470(19) Uani 1 1 d . . .
C8 C 0.0034(7) 0.8375(5) 0.0210(3) 0.064(2) Uani 1 1 d . . .
H8 H -0.0421 0.8682 -0.0082 0.077 Uiso 1 1 calc R . .
C9 C 0.0718(8) 0.7734(5) 0.0053(4) 0.066(2) Uani 1 1 d . . .
H9 H 0.0731 0.7600 -0.0346 0.079 Uiso 1 1 calc R . .
C10 C 0.1387(7) 0.7292(4) 0.0493(3) 0.051(2) Uani 1 1 d . . .
H10 H 0.1841 0.6853 0.0382 0.062 Uiso 1 1 calc R . .
C11 C -0.0638(7) 0.9402(5) 0.1629(4) 0.059(2) Uani 1 1 d . . .
C12 C -0.0669(7) 0.9245(5) 0.1006(4) 0.057(2) Uani 1 1 d . . .
C13 C -0.1889(9) 1.0467(6) 0.1410(5) 0.093(3) Uani 1 1 d . . .
H13 H -0.2332 1.0905 0.1532 0.112 Uiso 1 1 calc R . .
C14 C -0.1913(9) 1.0322(6) 0.0801(5) 0.091(3) Uani 1 1 d . . .
H14 H -0.2359 1.0670 0.0531 0.109 Uiso 1 1 calc R . .
C15 C 0.2790(7) 0.6078(4) 0.2574(3) 0.049(2) Uani 1 1 d . . .
C16 C 0.2310(7) 0.5361(4) 0.2791(3) 0.054(2) Uani 1 1 d . . .
H16 H 0.1745 0.5067 0.2551 0.065 Uiso 1 1 calc R . .
C17 C 0.2669(8) 0.5075(5) 0.3368(4) 0.067(3) Uani 1 1 d . . .
H17 H 0.2354 0.4582 0.3506 0.081 Uiso 1 1 calc R . .
C18 C 0.3481(9) 0.5507(6) 0.3736(4) 0.077(3) Uani 1 1 d . . .
H18 H 0.3688 0.5320 0.4126 0.092 Uiso 1 1 calc R . .
C19 C 0.3986(8) 0.6210(6) 0.3532(4) 0.070(2) Uani 1 1 d . . .
H19 H 0.4543 0.6498 0.3782 0.084 Uiso 1 1 calc R . .
C20 C 0.3664(7) 0.6502(4) 0.2942(3) 0.054(2) Uani 1 1 d . . .
C21 C 0.4149(7) 0.7229(5) 0.2678(4) 0.060(2) Uani 1 1 d . . .
C22 C 0.5040(9) 0.7727(7) 0.2971(4) 0.089(3) Uani 1 1 d . . .
H22 H 0.5326 0.7597 0.3364 0.107 Uiso 1 1 calc R . .
C23 C 0.5480(9) 0.8378(6) 0.2699(4) 0.091(3) Uani 1 1 d . . .
H23 H 0.6050 0.8709 0.2905 0.109 Uiso 1 1 calc R . .
C24 C 0.5078(8) 0.8561(6) 0.2098(4) 0.074(3) Uani 1 1 d . . .
C25 C 0.4221(7) 0.8039(5) 0.1806(4) 0.055(2) Uani 1 1 d . . .
C26 C 0.3928(7) 0.8158(5) 0.1188(4) 0.060(2) Uani 1 1 d . . .
H26 H 0.3392 0.7799 0.0981 0.071 Uiso 1 1 calc R . .
C27 C 0.4397(9) 0.8775(6) 0.0886(4) 0.082(3) Uani 1 1 d . . .
H27 H 0.4198 0.8829 0.0476 0.098 Uiso 1 1 calc R . .
C28 C 0.5182(10) 0.9334(6) 0.1190(5) 0.096(3) Uani 1 1 d . . .
H28 H 0.5467 0.9785 0.0987 0.115 Uiso 1 1 calc R . .
C29 C 0.5530(9) 0.9221(6) 0.1783(5) 0.096(3) Uani 1 1 d . . .
H29 H 0.6072 0.9584 0.1980 0.115 Uiso 1 1 calc R . .
C30 C 0.3060(7) 0.5902(4) 0.1334(3) 0.0450(18) Uani 1 1 d . . .
C31 C 0.4186(8) 0.5894(5) 0.1259(3) 0.059(2) Uani 1 1 d . . .
H31 H 0.4680 0.6273 0.1475 0.071 Uiso 1 1 calc R . .
C32 C 0.4592(8) 0.5321(5) 0.0860(4) 0.065(2) Uani 1 1 d . . .
H32 H 0.5352 0.5324 0.0816 0.078 Uiso 1 1 calc R . .
C33 C 0.3881(10) 0.4759(5) 0.0534(4) 0.070(3) Uani 1 1 d . . .
H33 H 0.4160 0.4385 0.0269 0.083 Uiso 1 1 calc R . .
C34 C 0.2764(9) 0.4745(5) 0.0596(4) 0.067(3) Uani 1 1 d . . .
H34 H 0.2280 0.4364 0.0374 0.081 Uiso 1 1 calc R . .
C35 C 0.2356(7) 0.5303(4) 0.0996(3) 0.050(2) Uani 1 1 d . . .
C36 C 0.1186(7) 0.5315(4) 0.1111(3) 0.051(2) Uani 1 1 d . . .
C37 C 0.0336(9) 0.4784(5) 0.0799(4) 0.070(3) Uani 1 1 d . . .
H37 H 0.0525 0.4403 0.0512 0.084 Uiso 1 1 calc R . .
C38 C -0.0725(9) 0.4826(6) 0.0913(4) 0.082(3) Uani 1 1 d . . .
H38 H -0.1281 0.4503 0.0689 0.098 Uiso 1 1 calc R . .
C39 C -0.1006(7) 0.5367(5) 0.1377(4) 0.058(2) Uani 1 1 d . . .
C40 C -0.0142(7) 0.5879(4) 0.1692(4) 0.053(2) Uani 1 1 d . . .
C41 C -0.0392(8) 0.6343(5) 0.2186(4) 0.063(2) Uani 1 1 d . . .
H41 H 0.0182 0.6640 0.2417 0.076 Uiso 1 1 calc R . .
C42 C -0.1466(9) 0.6375(6) 0.2339(4) 0.080(3) Uani 1 1 d . . .
H42 H -0.1622 0.6707 0.2659 0.096 Uiso 1 1 calc R . .
C43 C -0.2318(9) 0.5900(7) 0.2004(6) 0.097(3) Uani 1 1 d . . .
H43 H -0.3050 0.5930 0.2096 0.117 Uiso 1 1 calc R . .
C44 C -0.2086(9) 0.5392(6) 0.1545(5) 0.090(3) Uani 1 1 d . . .
H44 H -0.2655 0.5059 0.1341 0.108 Uiso 1 1 calc R . .
C45 C 0.3492(14) 0.1545(9) 0.0372(7) 0.202(7) Uiso 1 1 d D . .
H45A H 0.3340 0.1434 0.0772 0.303 Uiso 1 1 calc R . .
H45B H 0.4284 0.1643 0.0375 0.303 Uiso 1 1 calc R . .
H45C H 0.3266 0.1060 0.0124 0.303 Uiso 1 1 calc R . .
C46 C 0.2857(13) 0.2309(9) 0.0135(7) 0.162(6) Uiso 1 1 d D . .
C47 C 0.2880(13) 0.2592(9) -0.0468(7) 0.186(7) Uiso 1 1 d D . .
H47A H 0.2450 0.3110 -0.0535 0.278 Uiso 1 1 calc R . .
H47B H 0.2561 0.2159 -0.0740 0.278 Uiso 1 1 calc R . .
H47C H 0.3644 0.2698 -0.0531 0.278 Uiso 1 1 calc R . .
O1 O 0.2276(12) 0.2649(8) 0.0460(6) 0.234(6) Uiso 1 1 d D . .
P1 P 0.6566(2) 0.28182(15) 0.08618(11) 0.0677(7) Uani 1 1 d . . .
F1 F 0.7787(7) 0.2584(6) 0.1110(4) 0.192(4) Uani 1 1 d . . .
F2 F 0.6637(7) 0.2167(4) 0.0359(3) 0.151(3) Uani 1 1 d . . .
F3 F 0.6145(9) 0.2115(5) 0.1231(4) 0.204(4) Uani 1 1 d . . .
F4 F 0.6550(8) 0.3474(5) 0.1361(4) 0.194(4) Uani 1 1 d . . .
F5 F 0.7053(8) 0.3513(4) 0.0505(4) 0.180(4) Uani 1 1 d . . .
F6 F 0.5360(6) 0.3029(4) 0.0618(5) 0.186(4) Uani 1 1 d . . .

loop_
_atom_site_aniso_label
_atom_site_aniso_U_11
_atom_site_aniso_U_22
_atom_site_aniso_U_33
_atom_site_aniso_U_23
_atom_site_aniso_U_13
_atom_site_aniso_U_12
Ir1 0.03983(18) 0.04928(16) 0.03305(16) -0.00376(15) 0.00044(11) 0.00098(17)
N1 0.041(4) 0.048(3) 0.038(4) -0.010(3) 0.008(3) -0.006(3)
N2 0.034(4) 0.039(3) 0.040(4) -0.004(2) 0.005(3) -0.001(3)
N3 0.072(6) 0.062(5) 0.099(6) 0.001(4) 0.029(5) 0.019(4)
N4 0.072(6) 0.076(5) 0.077(5) 0.009(4) 0.007(5) 0.024(4)
N5 0.042(4) 0.067(4) 0.036(4) -0.007(3) 0.000(3) -0.010(3)
N6 0.045(4) 0.054(4) 0.038(4) -0.008(3) 0.001(3) -0.002(3)
C1 0.061(6) 0.068(5) 0.031(4) -0.008(4) 0.008(4) 0.007(4)
C2 0.074(7) 0.088(6) 0.041(5) -0.021(4) 0.005(5) 0.002(5)
C3 0.080(8) 0.064(5) 0.062(6) -0.014(4) 0.023(6) 0.011(5)
C4 0.052(6) 0.056(5) 0.051(5) -0.011(4) 0.014(4) -0.002(4)
C5 0.043(5) 0.042(4) 0.039(4) -0.005(4) -0.001(3) -0.003(4)
C6 0.033(5) 0.045(4) 0.048(5) -0.007(3) 0.009(4) -0.006(3)
C7 0.044(5) 0.051(4) 0.046(5) 0.008(3) 0.005(4) 0.008(3)
C8 0.071(6) 0.077(6) 0.042(5) 0.013(4) -0.004(4) 0.027(5)
C9 0.078(7) 0.083(6) 0.036(5) -0.001(4) 0.006(5) 0.021(5)
C10 0.069(6) 0.055(4) 0.030(4) -0.003(3) 0.004(4) 0.011(4)
C11 0.064(7) 0.050(5) 0.067(6) -0.005(4) 0.023(5) 0.008(4)
C12 0.048(6) 0.056(5) 0.064(6) 0.006(4) 0.006(5) 0.010(4)
C13 0.086(9) 0.080(7) 0.116(10) 0.001(6) 0.021(8) 0.041(6)
C14 0.089(9) 0.068(6) 0.112(9) 0.011(6) 0.005(7) 0.030(5)
C15 0.047(5) 0.050(4) 0.049(5) -0.016(3) 0.002(4) 0.003(4)
C16 0.057(6) 0.055(5) 0.049(5) 0.005(4) 0.004(4) 0.002(4)
C17 0.069(7) 0.068(6) 0.064(6) 0.024(4) 0.003(6) 0.004(5)
C18 0.083(8) 0.095(7) 0.052(6) 0.023(5) 0.003(6) 0.023(6)
C19 0.067(7) 0.101(7) 0.037(5) -0.004(5) -0.007(5) 0.009(5)
C20 0.059(6) 0.065(5) 0.037(4) 0.006(3) 0.005(4) 0.006(4)
C21 0.046(6) 0.082(6) 0.048(5) -0.007(4) -0.006(4) 0.003(4)
C22 0.083(8) 0.129(8) 0.048(6) -0.008(6) -0.017(6) -0.030(7)
C23 0.084(8) 0.117(8) 0.068(7) -0.027(6) -0.002(6) -0.052(6)
C24 0.074(7) 0.092(6) 0.055(6) -0.014(5) 0.001(5) -0.030(5)
C25 0.050(6) 0.067(5) 0.048(5) -0.004(4) 0.009(4) -0.007(4)
C26 0.052(6) 0.063(5) 0.063(6) -0.008(4) 0.007(5) -0.013(4)
C27 0.087(8) 0.091(7) 0.071(7) 0.006(5) 0.022(6) -0.027(6)
C28 0.098(10) 0.094(7) 0.099(9) 0.012(6) 0.025(8) -0.032(6)
C29 0.097(9) 0.093(7) 0.098(9) -0.011(6) 0.017(8) -0.043(6)
C30 0.043(5) 0.054(4) 0.037(4) 0.007(3) 0.001(4) 0.002(4)
C31 0.060(7) 0.075(5) 0.045(5) 0.005(4) 0.009(5) 0.016(4)
C32 0.060(7) 0.075(6) 0.065(6) 0.013(5) 0.024(5) 0.028(5)
C33 0.099(9) 0.069(6) 0.043(5) 0.002(4) 0.020(6) 0.027(6)
C34 0.088(8) 0.059(5) 0.052(6) -0.007(4) 0.002(5) 0.015(5)
C35 0.056(6) 0.051(4) 0.043(5) 0.007(3) 0.006(4) 0.007(4)
C36 0.065(6) 0.049(4) 0.038(5) 0.005(3) 0.002(4) -0.005(4)
C37 0.077(8) 0.079(6) 0.051(6) -0.016(4) -0.004(5) -0.019(5)
C38 0.072(8) 0.098(7) 0.067(7) -0.022(5) -0.019(6) -0.029(6)
C39 0.036(6) 0.068(5) 0.067(6) 0.012(4) -0.008(5) -0.012(4)
C40 0.042(6) 0.059(5) 0.055(5) 0.012(4) -0.002(4) -0.001(4)
C41 0.050(6) 0.075(5) 0.065(6) 0.001(4) 0.010(5) -0.006(4)
C42 0.058(7) 0.100(7) 0.087(8) 0.011(5) 0.027(6) -0.006(6)
C43 0.050(8) 0.128(9) 0.114(10) 0.017(7) 0.015(7) -0.007(7)
C44 0.056(8) 0.102(7) 0.107(9) 0.015(6) -0.007(7) -0.018(6)
P1 0.0635(19) 0.0740(15) 0.0640(16) -0.0030(12) 0.0025(14) 0.0153(13)
F1 0.101(6) 0.252(9) 0.200(9) -0.057(7) -0.069(6) 0.052(6)
F2 0.145(7) 0.162(6) 0.145(6) -0.088(5) 0.020(5) -0.008(5)
F3 0.234(11) 0.192(7) 0.197(9) 0.112(7) 0.065(8) 0.028(7)
F4 0.188(9) 0.218(8) 0.192(8) -0.129(7) 0.081(7) -0.029(6)
F5 0.241(11) 0.142(6) 0.170(7) 0.029(5) 0.069(7) -0.053(6)
F6 0.089(6) 0.123(5) 0.321(12) -0.006(6) -0.061(6) 0.035(4)

loop_
_atom_type_symbol
_atom_type_description
_atom_type_scat_dispersion_real
_atom_type_scat_dispersion_imag
_atom_type_scat_source
Ir Ir -1.4442 7.9887 'International Tables Vol C Tables 4.2.6.8 and 6.1.1.4'
N N 0.0061 0.0033 'International Tables Vol C Tables 4.2.6.8 and 6.1.1.4'
C C 0.0033 0.0016 'International Tables Vol C Tables 4.2.6.8 and 6.1.1.4'
O O 0.0106 0.0060 'International Tables Vol C Tables 4.2.6.8 and 6.1.1.4'
P P 0.1023 0.0942 'International Tables Vol C Tables 4.2.6.8 and 6.1.1.4'
F F 0.0171 0.0103 'International Tables Vol C Tables 4.2.6.8 and 6.1.1.4'
H H 0.0000 0.0000 'International Tables Vol C Tables 4.2.6.8 and 6.1.1.4'

loop_
_geom_angle_atom_site_label_1
_geom_angle_atom_site_label_2
_geom_angle_atom_site_label_3
_geom_angle
_geom_angle_site_symmetry_1
_geom_angle_site_symmetry_3
_geom_angle_publ_flag
C30 Ir1 C15 91.6(3) . . ?
C30 Ir1 N5 93.7(3) . . ?
C15 Ir1 N5 80.0(3) . . ?
C30 Ir1 N6 80.0(3) . . ?
C15 Ir1 N6 94.9(3) . . ?
N5 Ir1 N6 171.8(2) . . ?
C30 Ir1 N2 97.6(2) . . ?
C15 Ir1 N2 169.1(2) . . ?
N5 Ir1 N2 105.1(2) . . ?
N6 Ir1 N2 81.1(2) . . ?
C30 Ir1 N1 171.6(2) . . ?
C15 Ir1 N1 95.9(2) . . ?
N5 Ir1 N1 84.1(2) . . ?
N6 Ir1 N1 102.9(2) . . ?
N2 Ir1 N1 75.3(2) . . ?
C1 N1 C5 118.0(6) . . ?
C1 N1 Ir1 126.5(5) . . ?
C5 N1 Ir1 115.4(4) . . ?
C10 N2 C6 118.2(6) . . ?
C10 N2 Ir1 126.2(4) . . ?
C6 N2 Ir1 114.9(5) . . ?
C13 N3 C11 116.4(8) . . ?
C14 N4 C12 115.9(8) . . ?
C21 N5 C25 119.7(7) . . ?
C21 N5 Ir1 113.3(5) . . ?
C25 N5 Ir1 126.8(5) . . ?
C36 N6 C40 119.1(6) . . ?
C36 N6 Ir1 113.4(5) . . ?
C40 N6 Ir1 127.2(5) . . ?
N1 C1 C2 122.6(8) . . ?
C3 C2 C1 119.8(8) . . ?
C2 C3 C4 119.2(7) . . ?
C5 C4 C3 118.2(8) . . ?
C5 C4 C11 118.5(7) . . ?
C3 C4 C11 123.4(7) . . ?
N1 C5 C4 122.1(6) . . ?
N1 C5 C6 116.1(6) . . ?
C4 C5 C6 121.8(7) . . ?
N2 C6 C7 121.9(6) . . ?
N2 C6 C5 117.7(6) . . ?
C7 C6 C5 120.4(6) . . ?
C8 C7 C6 118.8(6) . . ?
C8 C7 C12 121.7(7) . . ?
C6 C7 C12 119.5(7) . . ?
C9 C8 C7 118.9(7) . . ?
C8 C9 C10 119.4(7) . . ?
N2 C10 C9 122.7(7) . . ?
N3 C11 C12 120.6(8) . . ?
N3 C11 C4 118.7(8) . . ?
C12 C11 C4 120.7(7) . . ?
N4 C12 C11 122.1(7) . . ?
N4 C12 C7 118.8(8) . . ?
C11 C12 C7 119.1(7) . . ?
N3 C13 C14 123.2(9) . . ?
N4 C14 C13 121.7(9) . . ?
C16 C15 C20 118.9(7) . . ?
C16 C15 Ir1 127.5(6) . . ?
C20 C15 Ir1 113.1(5) . . ?
C15 C16 C17 120.2(8) . . ?
C18 C17 C16 121.2(8) . . ?
C19 C18 C17 120.1(8) . . ?
C18 C19 C20 120.1(9) . . ?
C15 C20 C19 119.5(7) . . ?
C15 C20 C21 115.7(7) . . ?
C19 C20 C21 124.8(8) . . ?
N5 C21 C22 120.0(8) . . ?
N5 C21 C20 115.9(7) . . ?
C22 C21 C20 124.1(8) . . ?
C23 C22 C21 121.6(9) . . ?
C22 C23 C24 119.6(8) . . ?
C29 C24 C25 119.7(9) . . ?
C29 C24 C23 122.2(9) . . ?
C25 C24 C23 118.0(8) . . ?
N5 C25 C24 120.7(7) . . ?
N5 C25 C26 121.9(7) . . ?
C24 C25 C26 117.3(7) . . ?
C27 C26 C25 122.1(8) . . ?
C26 C27 C28 119.9(9) . . ?
C29 C28 C27 120.2(9) . . ?
C28 C29 C24 120.4(9) . . ?
C31 C30 C35 116.7(7) . . ?
C31 C30 Ir1 128.1(6) . . ?
C35 C30 Ir1 115.1(6) . . ?
C30 C31 C32 120.8(8) . . ?
C33 C32 C31 120.8(8) . . ?
C34 C33 C32 120.2(8) . . ?
C33 C34 C35 119.5(9) . . ?
C34 C35 C30 122.1(8) . . ?
C34 C35 C36 123.6(8) . . ?
C30 C35 C36 114.3(7) . . ?
N6 C36 C37 121.0(8) . . ?
N6 C36 C35 116.0(7) . . ?
C37 C36 C35 123.0(7) . . ?
C38 C37 C36 120.9(8) . . ?
C37 C38 C39 119.9(8) . . ?
C44 C39 C38 122.4(9) . . ?
C44 C39 C40 119.2(9) . . ?
C38 C39 C40 118.4(8) . . ?
N6 C40 C41 121.3(7) . . ?
N6 C40 C39 120.4(7) . . ?
C41 C40 C39 118.2(8) . . ?
C42 C41 C40 121.8(9) . . ?
C41 C42 C43 118.9(10) . . ?
C44 C43 C42 120.8(10) . . ?
C43 C44 C39 120.9(10) . . ?
O1 C46 C47 121.9(13) . . ?
O1 C46 C45 116.6(12) . . ?
C47 C46 C45 121.4(17) . . ?
F3 P1 F6 89.2(5) . . ?
F3 P1 F5 177.0(6) . . ?
F6 P1 F5 93.8(5) . . ?
F3 P1 F4 92.4(5) . . ?
F6 P1 F4 91.0(5) . . ?
F5 P1 F4 87.5(5) . . ?
F3 P1 F2 88.9(5) . . ?
F6 P1 F2 91.1(5) . . ?
F5 P1 F2 91.0(5) . . ?
F4 P1 F2 177.5(5) . . ?
F3 P1 F1 89.8(5) . . ?
F6 P1 F1 178.8(5) . . ?
F5 P1 F1 87.1(6) . . ?
F4 P1 F1 89.8(5) . . ?
F2 P1 F1 88.2(4) . . ?

loop_
_geom_bond_atom_site_label_1
_geom_bond_atom_site_label_2
_geom_bond_distance
_geom_bond_site_symmetry_2
_geom_bond_publ_flag
Ir1 C30 1.999(7) . ?
Ir1 C15 2.011(7) . ?
Ir1 N5 2.092(6) . ?
Ir1 N6 2.099(6) . ?
Ir1 N2 2.185(5) . ?
Ir1 N1 2.191(5) . ?
N1 C1 1.326(8) . ?
N1 C5 1.359(8) . ?
N2 C10 1.335(8) . ?
N2 C6 1.352(8) . ?
N3 C13 1.316(11) . ?
N3 C11 1.331(9) . ?
N4 C14 1.326(10) . ?
N4 C12 1.336(10) . ?
N5 C21 1.333(9) . ?
N5 C25 1.386(9) . ?
N6 C36 1.348(8) . ?
N6 C40 1.395(9) . ?
C1 C2 1.373(10) . ?
C2 C3 1.362(11) . ?
C3 C4 1.387(10) . ?
C4 C5 1.386(9) . ?
C4 C11 1.453(11) . ?
C5 C6 1.446(9) . ?
C6 C7 1.389(10) . ?
C7 C8 1.385(10) . ?
C7 C12 1.465(10) . ?
C8 C9 1.371(10) . ?
C9 C10 1.377(10) . ?
C11 C12 1.424(11) . ?
C13 C14 1.393(13) . ?
C15 C16 1.380(10) . ?
C15 C20 1.413(10) . ?
C16 C17 1.391(10) . ?
C17 C18 1.371(11) . ?
C18 C19 1.364(11) . ?
C19 C20 1.414(10) . ?
C20 C21 1.442(10) . ?
C21 C22 1.412(11) . ?
C22 C23 1.334(12) . ?
C23 C24 1.409(12) . ?
C24 C29 1.403(12) . ?
C24 C25 1.406(11) . ?
C25 C26 1.406(10) . ?
C26 C27 1.346(10) . ?
C27 C28 1.395(13) . ?
C28 C29 1.359(13) . ?
C30 C31 1.383(10) . ?
C30 C35 1.414(10) . ?
C31 C32 1.403(10) . ?
C32 C33 1.369(12) . ?
C33 C34 1.365(12) . ?
C34 C35 1.389(10) . ?
C35 C36 1.460(11) . ?
C36 C37 1.425(11) . ?
C37 C38 1.332(12) . ?
C38 C39 1.422(11) . ?
C39 C44 1.396(12) . ?
C39 C40 1.423(10) . ?
C40 C41 1.396(10) . ?
C41 C42 1.377(11) . ?
C42 C43 1.400(13) . ?
C43 C44 1.364(13) . ?
C45 C46 1.478(14) . ?
C46 O1 1.202(17) . ?
C46 C47 1.435(14) . ?
P1 F3 1.507(7) . ?
P1 F6 1.513(7) . ?
P1 F5 1.515(7) . ?
P1 F4 1.526(6) . ?
P1 F2 1.536(6) . ?
P1 F1 1.539(8) . ?
